data_7217842
loop_
_publ_author_name
'Bessette, Andr\'e'
'Cibian, Mihaela'
'B\'elanger, Francis'
'D\'esilets, Denis'
'Hanan, Garry S.'

_publ_section_title
;
 Introducing asymmetry in tetradentate azadipyrromethene chromophores: a
 systematic study of the impact on electronic and photophysical
 properties.
;
_journal_issue 40
_journal_name_full 'Physical chemistry chemical physics : PCCP'
_journal_page_first 22207
_journal_page_last 22221
_journal_paper_doi 10.1039/c4cp02629b
_journal_volume 16
_journal_year 2014
_chemical_compound_source 'Synthesized by the authors. See text'
_chemical_formula_moiety 'C32 H24 N4 O'
_chemical_formula_sum 'C32 H24 N4 O'
_chemical_formula_weight 480.55
_chemical_name_systematic
;
 ?
;
_space_group_crystal_system monoclinic
_space_group_IT_number 14
_space_group_name_Hall '-P 2ybc'
_space_group_name_H-M_alt 'P 1 21/c 1'
_symmetry_space_group_name_Hall '-P 2ybc'
_symmetry_space_group_name_H-M 'P 1 21/c 1'
_atom_sites_solution_hydrogens geom
_atom_sites_solution_primary direct
_atom_sites_solution_secondary difmap
_audit_creation_method SHELXL-2013
_cell_angle_alpha 90
_cell_angle_beta 97.732(2)
_cell_angle_gamma 90
_cell_formula_units_Z 4
_cell_length_a 11.3385(6)
_cell_length_b 13.9762(7)
_cell_length_c 15.3735(8)
_cell_measurement_reflns_used 9696
_cell_measurement_temperature 100
_cell_measurement_theta_max 69.32
_cell_measurement_theta_min 4.29
_cell_volume 2414.1(2)
_computing_cell_refinement 'SAINT (Bruker AXS, 2013)'
_computing_data_collection 'APEX2 (Bruker AXS, 2013)'
_computing_data_reduction 'SAINT (Bruker AXS, 2013)'
_computing_molecular_graphics 'SHELXTL (Bruker AXS, 2013)'
_computing_publication_material 'UdMX (Maris, 2004)'
_computing_structure_refinement 'SHELXL-2013 (Sheldrick, 2013)'
_computing_structure_solution 'SHELXS (Sheldrick, 2013)'
_diffrn_ambient_temperature 100
_diffrn_detector_area_resol_mean 8.3
_diffrn_measured_fraction_theta_full 1.000
_diffrn_measured_fraction_theta_max 0.997
_diffrn_measurement_device_type 'Bruker Microstar'
_diffrn_measurement_method \w
_diffrn_radiation_type CuK\a
_diffrn_radiation_wavelength 1.54178
_diffrn_reflns_av_R_equivalents 0.056
_diffrn_reflns_av_unetI/netI 0.0243
_diffrn_reflns_Laue_measured_fraction_full 1.000
_diffrn_reflns_Laue_measured_fraction_max 0.997
_diffrn_reflns_limit_h_max 13
_diffrn_reflns_limit_h_min -13
_diffrn_reflns_limit_k_max 16
_diffrn_reflns_limit_k_min -16
_diffrn_reflns_limit_l_max 18
_diffrn_reflns_limit_l_min -18
_diffrn_reflns_number 64766
_diffrn_reflns_point_group_measured_fraction_full 1.000
_diffrn_reflns_point_group_measured_fraction_max 0.997
_diffrn_reflns_theta_full 67.679
_diffrn_reflns_theta_max 69.672
_diffrn_reflns_theta_min 3.934
_diffrn_source 'Rotating Anode'
_exptl_absorpt_coefficient_mu 0.644
_exptl_absorpt_correction_T_max 0.7533
_exptl_absorpt_correction_T_min 0.6308
_exptl_absorpt_correction_type multi-scan
_exptl_absorpt_process_details 'Sadabs (Sheldrick, 2008)'
_exptl_crystal_colour green
_exptl_crystal_density_diffrn 1.322
_exptl_crystal_description block
_exptl_crystal_F_000 1008
_exptl_crystal_size_max 0.21
_exptl_crystal_size_mid 0.10
_exptl_crystal_size_min 0.10
_refine_diff_density_max 0.212
_refine_diff_density_min -0.191
_refine_diff_density_rms 0.037
_refine_ls_extinction_method none
_refine_ls_goodness_of_fit_ref 1.019
_refine_ls_hydrogen_treatment mixed
_refine_ls_matrix_type full
_refine_ls_number_parameters 339
_refine_ls_number_reflns 4534
_refine_ls_number_restraints 0
_refine_ls_restrained_S_all 1.019
_refine_ls_R_factor_all 0.0390
_refine_ls_R_factor_gt 0.0360
_refine_ls_shift/su_max 0.001
_refine_ls_shift/su_mean 0.000
_refine_ls_structure_factor_coef Fsqd
_refine_ls_weighting_details 'w=1/[\s^2^(Fo^2^)+(0.0512P)^2^+0.8646P] where P=(Fo^2^+2Fc^2^)/3'
_refine_ls_weighting_scheme calc
_refine_ls_wR_factor_gt 0.0955
_refine_ls_wR_factor_ref 0.0984
_reflns_Friedel_coverage 0.000
_reflns_number_gt 4161
_reflns_number_total 4534
_reflns_threshold_expression 'I > 2\s(I)'
_cod_data_source_file c4cp02629b2.cif
_cod_data_source_block BROD06MC
_cod_depositor_comments 'Adding full bibliography for 7217839--7217842.cif.'
_cod_original_sg_symbol_H-M P21/c
_cod_database_code 7217842
_shelx_space_group_comment
;
The symmetry employed for this shelxl refinement is uniquely defined
by the following loop, which should always be used as a source of
symmetry information in preference to the above space-group names.
They are only intended as comments.
;
_shelx_estimated_absorpt_t_min 0.878
_shelx_estimated_absorpt_t_max 0.936

loop_
_space_group_symop_operation_xyz
'x, y, z'
'-x, y+1/2, -z+1/2'
'-x, -y, -z'
'x, -y-1/2, z-1/2'

loop_
_atom_site_label
_atom_site_type_symbol
_atom_site_fract_x
_atom_site_fract_y
_atom_site_fract_z
_atom_site_U_iso_or_equiv
_atom_site_adp_type
_atom_site_occupancy
_atom_site_site_symmetry_order
_atom_site_calc_flag
_atom_site_refinement_flags_posn
_atom_site_refinement_flags_adp
O1 O 0.53068(8) 0.25438(7) -0.05382(6) 0.0321(2) Uani 1 1 d . .
N1 N 0.47599(9) 0.39486(7) 0.04923(6) 0.0235(2) Uani 1 1 d . .
N2 N 0.55644(9) 0.46580(7) 0.18930(6) 0.0235(2) Uani 1 1 d . .
N3 N 0.70932(9) 0.39835(7) 0.11394(6) 0.0246(2) Uani 1 1 d . .
N4 N 1.00548(9) 0.30510(8) 0.11333(7) 0.0295(2) Uani 1 1 d . .
C1 C 0.46804(10) 0.44842(8) 0.12397(7) 0.0225(2) Uani 1 1 d . .
C2 C 0.34663(10) 0.47458(8) 0.12164(8) 0.0225(2) Uani 1 1 d . .
C3 C 0.28572(11) 0.43482(8) 0.04557(8) 0.0237(3) Uani 1 1 d . .
H3 H 0.2027 0.4402 0.0268 0.028 Uiso 1 1 calc R U
C4 C 0.36725(10) 0.38554(8) 0.00128(8) 0.0232(2) Uani 1 1 d . .
C5 C 0.29601(11) 0.53236(8) 0.18743(8) 0.0238(3) Uani 1 1 d . .
C6 C 0.36115(11) 0.60710(9) 0.23155(8) 0.0286(3) Uani 1 1 d . .
H6 H 0.4390 0.6209 0.2187 0.034 Uiso 1 1 calc R U
C7 C 0.31313(13) 0.66105(10) 0.29377(9) 0.0342(3) Uani 1 1 d . .
H7 H 0.3584 0.7112 0.3237 0.041 Uiso 1 1 calc R U
C8 C 0.19940(13) 0.64207(10) 0.31233(9) 0.0355(3) Uani 1 1 d . .
H8 H 0.1671 0.6784 0.3557 0.043 Uiso 1 1 calc R U
C9 C 0.13246(12) 0.56992(10) 0.26761(9) 0.0320(3) Uani 1 1 d . .
H9 H 0.0537 0.5580 0.2794 0.038 Uiso 1 1 calc R U
C10 C 0.18029(11) 0.51520(9) 0.20567(8) 0.0271(3) Uani 1 1 d . .
H10 H 0.1341 0.4657 0.1754 0.033 Uiso 1 1 calc R U
C11 C 0.34436(11) 0.33166(8) -0.08084(8) 0.0239(3) Uani 1 1 d . .
C12 C 0.42538(11) 0.26510(9) -0.10753(8) 0.0260(3) Uani 1 1 d . .
C13 C 0.39601(12) 0.21257(9) -0.18447(8) 0.0303(3) Uani 1 1 d . .
H13 H 0.4510 0.1676 -0.2022 0.036 Uiso 1 1 calc R U
C14 C 0.28673(13) 0.22595(10) -0.23503(8) 0.0321(3) Uani 1 1 d . .
H14 H 0.2670 0.1896 -0.2872 0.039 Uiso 1 1 calc R U
C15 C 0.20583(12) 0.29153(10) -0.21062(8) 0.0306(3) Uani 1 1 d . .
H15 H 0.1310 0.3004 -0.2456 0.037 Uiso 1 1 calc R U
C16 C 0.23553(11) 0.34416(9) -0.13438(8) 0.0265(3) Uani 1 1 d . .
H16 H 0.1805 0.3899 -0.1181 0.032 Uiso 1 1 calc R U
C17 C 0.66789(11) 0.44124(8) 0.18565(8) 0.0234(2) Uani 1 1 d . .
C18 C 0.76559(11) 0.45310(9) 0.25825(8) 0.0249(3) Uani 1 1 d . .
C19 C 0.86247(11) 0.41398(9) 0.22784(8) 0.0262(3) Uani 1 1 d . .
H19 H 0.9402 0.4081 0.2593 0.031 Uiso 1 1 calc R U
C20 C 0.82437(11) 0.38314(8) 0.13886(8) 0.0247(3) Uani 1 1 d . .
C21 C 0.75800(11) 0.49530(9) 0.34497(8) 0.0255(3) Uani 1 1 d . .
C22 C 0.66848(11) 0.55987(9) 0.35942(9) 0.0296(3) Uani 1 1 d . .
H22 H 0.6121 0.5799 0.3115 0.036 Uiso 1 1 calc R U
C23 C 0.66107(12) 0.59502(10) 0.44312(9) 0.0345(3) Uani 1 1 d . .
H23 H 0.5998 0.6389 0.4519 0.041 Uiso 1 1 calc R U
C24 C 0.74222(12) 0.56656(11) 0.51361(9) 0.0355(3) Uani 1 1 d . .
H24 H 0.7354 0.5891 0.5710 0.043 Uiso 1 1 calc R U
C25 C 0.83370(12) 0.50479(10) 0.49985(9) 0.0341(3) Uani 1 1 d . .
H25 H 0.8910 0.4864 0.5478 0.041 Uiso 1 1 calc R U
C26 C 0.84187(11) 0.46979(9) 0.41649(8) 0.0295(3) Uani 1 1 d . .
H26 H 0.9052 0.4279 0.4078 0.035 Uiso 1 1 calc R U
C27 C 0.89803(11) 0.33913(8) 0.07837(8) 0.0252(3) Uani 1 1 d . .
C28 C 0.85449(12) 0.33039(9) -0.01048(8) 0.0300(3) Uani 1 1 d . .
H28 H 0.7792 0.3564 -0.0330 0.036 Uiso 1 1 calc R U
C29 C 0.92229(12) 0.28341(10) -0.06525(9) 0.0329(3) Uani 1 1 d . .
H29 H 0.8951 0.2774 -0.1262 0.040 Uiso 1 1 calc R U
C30 C 1.03066(11) 0.24533(9) -0.02961(9) 0.0306(3) Uani 1 1 d . .
H30 H 1.0783 0.2108 -0.0652 0.037 Uiso 1 1 calc R U
C31 C 1.06837(11) 0.25853(10) 0.05912(9) 0.0311(3) Uani 1 1 d . .
H31 H 1.1435 0.2329 0.0829 0.037 Uiso 1 1 calc R U
C32 C 0.60884(13) 0.17936(10) -0.07367(10) 0.0374(3) Uani 1 1 d . .
H32A H 0.6379 0.1931 -0.1296 0.056 Uiso 1 1 calc R U
H32B H 0.5657 0.1184 -0.0781 0.056 Uiso 1 1 calc R U
H32C H 0.6765 0.1752 -0.0269 0.056 Uiso 1 1 calc R U
H1 H 0.5440(15) 0.3717(12) 0.0374(10) 0.037(4) Uiso 1 1 d . .

loop_
_atom_site_aniso_label
_atom_site_aniso_U_11
_atom_site_aniso_U_22
_atom_site_aniso_U_33
_atom_site_aniso_U_23
_atom_site_aniso_U_13
_atom_site_aniso_U_12
O1 0.0303(5) 0.0313(5) 0.0343(5) -0.0055(4) 0.0031(4) 0.0084(4)
N1 0.0238(5) 0.0237(5) 0.0236(5) -0.0006(4) 0.0053(4) 0.0030(4)
N2 0.0242(5) 0.0225(5) 0.0239(5) 0.0010(4) 0.0032(4) 0.0003(4)
N3 0.0251(5) 0.0238(5) 0.0251(5) 0.0016(4) 0.0046(4) 0.0023(4)
N4 0.0215(5) 0.0319(6) 0.0352(6) -0.0025(5) 0.0045(4) -0.0007(4)
C1 0.0245(6) 0.0213(6) 0.0219(6) 0.0013(4) 0.0039(4) 0.0004(4)
C2 0.0250(6) 0.0199(5) 0.0229(6) 0.0021(4) 0.0045(5) 0.0012(4)
C3 0.0243(6) 0.0233(6) 0.0234(6) 0.0000(5) 0.0030(5) 0.0004(5)
C4 0.0258(6) 0.0207(6) 0.0231(6) 0.0019(4) 0.0033(5) 0.0001(4)
C5 0.0274(6) 0.0222(6) 0.0218(6) 0.0012(4) 0.0037(5) 0.0042(5)
C6 0.0302(6) 0.0253(6) 0.0308(6) -0.0005(5) 0.0059(5) 0.0012(5)
C7 0.0417(8) 0.0266(7) 0.0346(7) -0.0066(5) 0.0060(6) -0.0013(6)
C8 0.0447(8) 0.0304(7) 0.0336(7) -0.0061(5) 0.0139(6) 0.0048(6)
C9 0.0323(7) 0.0313(7) 0.0345(7) 0.0002(5) 0.0118(5) 0.0030(5)
C10 0.0281(6) 0.0252(6) 0.0283(6) -0.0010(5) 0.0046(5) 0.0010(5)
C11 0.0272(6) 0.0225(6) 0.0225(6) 0.0013(5) 0.0054(5) -0.0018(5)
C12 0.0285(6) 0.0244(6) 0.0255(6) 0.0014(5) 0.0052(5) -0.0002(5)
C13 0.0386(7) 0.0248(6) 0.0290(6) -0.0018(5) 0.0099(5) 0.0020(5)
C14 0.0436(8) 0.0287(7) 0.0243(6) -0.0034(5) 0.0053(5) -0.0042(6)
C15 0.0337(7) 0.0323(7) 0.0252(6) 0.0004(5) 0.0016(5) -0.0034(5)
C16 0.0285(6) 0.0264(6) 0.0252(6) 0.0009(5) 0.0049(5) -0.0003(5)
C17 0.0252(6) 0.0209(6) 0.0241(6) 0.0020(4) 0.0037(5) -0.0003(4)
C18 0.0261(6) 0.0218(6) 0.0268(6) 0.0030(5) 0.0035(5) -0.0025(5)
C19 0.0231(6) 0.0264(6) 0.0288(6) 0.0012(5) 0.0022(5) -0.0011(5)
C20 0.0241(6) 0.0215(6) 0.0289(6) 0.0028(5) 0.0045(5) -0.0003(5)
C21 0.0257(6) 0.0244(6) 0.0265(6) 0.0004(5) 0.0039(5) -0.0063(5)
C22 0.0283(6) 0.0309(7) 0.0292(6) -0.0029(5) 0.0020(5) -0.0033(5)
C23 0.0312(7) 0.0369(7) 0.0362(7) -0.0093(6) 0.0080(6) -0.0044(6)
C24 0.0369(7) 0.0438(8) 0.0265(6) -0.0074(6) 0.0070(5) -0.0120(6)
C25 0.0349(7) 0.0392(8) 0.0272(7) 0.0003(5) -0.0001(5) -0.0088(6)
C26 0.0285(6) 0.0296(6) 0.0301(6) 0.0008(5) 0.0032(5) -0.0039(5)
C27 0.0241(6) 0.0220(6) 0.0303(6) 0.0021(5) 0.0060(5) -0.0014(5)
C28 0.0302(6) 0.0297(7) 0.0304(6) 0.0052(5) 0.0051(5) 0.0051(5)
C29 0.0382(7) 0.0333(7) 0.0281(7) 0.0026(5) 0.0070(5) 0.0026(6)
C30 0.0295(6) 0.0278(6) 0.0366(7) -0.0011(5) 0.0125(5) -0.0006(5)
C31 0.0217(6) 0.0321(7) 0.0400(7) -0.0025(6) 0.0063(5) -0.0007(5)
C32 0.0378(7) 0.0342(7) 0.0407(8) -0.0041(6) 0.0071(6) 0.0118(6)

loop_
_atom_type_symbol
_atom_type_description
_atom_type_scat_dispersion_real
_atom_type_scat_dispersion_imag
_atom_type_scat_source
C C 0.0181 0.0091 'International Tables Vol C Tables 4.2.6.8 and 6.1.1.4'
H H 0.0000 0.0000 'International Tables Vol C Tables 4.2.6.8 and 6.1.1.4'
N N 0.0311 0.0180 'International Tables Vol C Tables 4.2.6.8 and 6.1.1.4'
O O 0.0492 0.0322 'International Tables Vol C Tables 4.2.6.8 and 6.1.1.4'

loop_
_geom_angle_atom_site_label_1
_geom_angle_atom_site_label_2
_geom_angle_atom_site_label_3
_geom_angle
_geom_angle_publ_flag
C12 O1 C32 117.86(10) y
C4 N1 C1 110.34(10) y
C4 N1 H1 127.8(10) ?
C1 N1 H1 121.9(10) ?
C17 N2 C1 123.01(10) y
C20 N3 C17 105.31(10) y
C31 N4 C27 116.86(11) y
N2 C1 N1 126.40(11) y
N2 C1 C2 126.59(11) y
N1 C1 C2 106.82(10) y
C3 C2 C1 106.76(10) y
C3 C2 C5 127.02(11) y
C1 C2 C5 126.23(11) y
C2 C3 C4 108.63(10) y
C2 C3 H3 125.7 ?
C4 C3 H3 125.7 ?
N1 C4 C3 107.45(10) y
N1 C4 C11 124.18(11) y
C3 C4 C11 128.36(11) y
C10 C5 C6 118.60(11) y
C10 C5 C2 120.48(11) y
C6 C5 C2 120.90(11) y
C7 C6 C5 120.63(12) y
C7 C6 H6 119.7 ?
C5 C6 H6 119.7 ?
C8 C7 C6 120.12(13) y
C8 C7 H7 119.9 ?
C6 C7 H7 119.9 ?
C7 C8 C9 120.01(12) y
C7 C8 H8 120.0 ?
C9 C8 H8 120.0 ?
C10 C9 C8 120.16(12) y
C10 C9 H9 119.9 ?
C8 C9 H9 119.9 ?
C9 C10 C5 120.45(12) y
C9 C10 H10 119.8 ?
C5 C10 H10 119.8 ?
C16 C11 C12 118.03(11) y
C16 C11 C4 118.90(11) y
C12 C11 C4 123.03(11) y
O1 C12 C13 123.02(11) y
O1 C12 C11 116.64(11) y
C13 C12 C11 120.33(12) y
C14 C13 C12 119.93(12) y
C14 C13 H13 120.0 ?
C12 C13 H13 120.0 ?
C15 C14 C13 120.88(12) y
C15 C14 H14 119.6 ?
C13 C14 H14 119.6 ?
C14 C15 C16 119.09(12) y
C14 C15 H15 120.5 ?
C16 C15 H15 120.5 ?
C15 C16 C11 121.72(12) y
C15 C16 H16 119.1 ?
C11 C16 H16 119.1 ?
N2 C17 N3 125.03(11) y
N2 C17 C18 124.49(11) y
N3 C17 C18 110.46(10) y
C19 C18 C21 128.24(11) y
C19 C18 C17 104.68(11) y
C21 C18 C17 127.05(11) y
C18 C19 C20 106.99(11) y
C18 C19 H19 126.5 ?
C20 C19 H19 126.5 ?
N3 C20 C19 112.52(11) y
N3 C20 C27 120.40(11) y
C19 C20 C27 127.07(11) y
C22 C21 C26 118.08(11) y
C22 C21 C18 122.34(11) y
C26 C21 C18 119.57(11) y
C23 C22 C21 120.71(12) y
C23 C22 H22 119.6 ?
C21 C22 H22 119.6 ?
C24 C23 C22 120.47(13) y
C24 C23 H23 119.8 ?
C22 C23 H23 119.8 ?
C23 C24 C25 119.47(12) y
C23 C24 H24 120.3 ?
C25 C24 H24 120.3 ?
C26 C25 C24 120.31(13) y
C26 C25 H25 119.8 ?
C24 C25 H25 119.8 ?
C25 C26 C21 120.89(12) y
C25 C26 H26 119.6 ?
C21 C26 H26 119.6 ?
N4 C27 C28 122.74(11) y
N4 C27 C20 117.11(11) y
C28 C27 C20 120.10(11) y
C29 C28 C27 119.12(12) y
C29 C28 H28 120.4 ?
C27 C28 H28 120.4 ?
C28 C29 C30 118.65(12) y
C28 C29 H29 120.7 ?
C30 C29 H29 120.7 ?
C29 C30 C31 118.60(12) y
C29 C30 H30 120.7 ?
C31 C30 H30 120.7 ?
N4 C31 C30 123.97(12) y
N4 C31 H31 118.0 ?
C30 C31 H31 118.0 ?
O1 C32 H32A 109.5 ?
O1 C32 H32B 109.5 ?
H32A C32 H32B 109.5 ?
O1 C32 H32C 109.5 ?
H32A C32 H32C 109.5 ?
H32B C32 H32C 109.5 ?

loop_
_geom_bond_atom_site_label_1
_geom_bond_atom_site_label_2
_geom_bond_distance
_geom_bond_publ_flag
O1 C12 1.3655(15) y
O1 C32 1.4320(15) y
N1 C4 1.3551(15) y
N1 C1 1.3843(15) y
N1 H1 0.877(17) ?
N2 C17 1.3180(15) y
N2 C1 1.3422(15) y
N3 C20 1.3264(16) y
N3 C17 1.3909(15) y
N4 C31 1.3366(17) y
N4 C27 1.3503(16) y
C1 C2 1.4201(16) y
C2 C3 1.3914(17) y
C2 C5 1.4700(16) y
C3 C4 1.4007(17) y
C3 H3 0.9500 ?
C4 C11 1.4629(16) y
C5 C10 1.3988(17) y
C5 C6 1.4006(18) y
C6 C7 1.3857(18) y
C6 H6 0.9500 ?
C7 C8 1.383(2) y
C7 H7 0.9500 ?
C8 C9 1.387(2) y
C8 H8 0.9500 ?
C9 C10 1.3873(18) y
C9 H9 0.9500 ?
C10 H10 0.9500 ?
C11 C16 1.3990(17) y
C11 C12 1.4067(17) y
C12 C13 1.3939(18) y
C13 C14 1.3839(19) y
C13 H13 0.9500 ?
C14 C15 1.3838(19) y
C14 H14 0.9500 ?
C15 C16 1.3864(18) y
C15 H15 0.9500 ?
C16 H16 0.9500 ?
C17 C18 1.4722(17) y
C18 C19 1.3646(17) y
C18 C21 1.4709(17) y
C19 C20 1.4438(17) y
C19 H19 0.9500 ?
C20 C27 1.4661(17) y
C21 C22 1.3980(18) y
C21 C26 1.3996(18) y
C22 C23 1.3905(19) y
C22 H22 0.9500 ?
C23 C24 1.382(2) y
C23 H23 0.9500 ?
C24 C25 1.387(2) y
C24 H24 0.9500 ?
C25 C26 1.3865(19) y
C25 H25 0.9500 ?
C26 H26 0.9500 ?
C27 C28 1.3940(18) y
C28 C29 1.3803(18) y
C28 H28 0.9500 ?
C29 C30 1.3829(19) y
C29 H29 0.9500 ?
C30 C31 1.3859(19) y
C30 H30 0.9500 ?
C31 H31 0.9500 ?
C32 H32a 0.9800 ?
C32 H32b 0.9800 ?
C32 H32c 0.9800 ?

loop_
_geom_hbond_atom_site_label_D
_geom_hbond_atom_site_label_H
_geom_hbond_atom_site_label_A
_geom_hbond_distance_DH
_geom_hbond_distance_HA
_geom_hbond_distance_DA
_geom_hbond_angle_DHA
_geom_hbond_publ_flag
N1 H1 N3 0.877(17) 2.108(16) 2.6987(14) 124.0(14) y
N1 H1 O1 0.877(17) 2.150(17) 2.6484(13) 115.5(13) y

loop_
_geom_torsion_atom_site_label_1
_geom_torsion_atom_site_label_2
_geom_torsion_atom_site_label_3
_geom_torsion_atom_site_label_4
_geom_torsion
_geom_torsion_publ_flag
C17 N2 C1 N1 7.40(18) y
C17 N2 C1 C2 -178.25(11) y
C4 N1 C1 N2 174.74(11) y
C4 N1 C1 C2 -0.52(13) y
N2 C1 C2 C3 -174.74(11) y
N1 C1 C2 C3 0.51(13) y
N2 C1 C2 C5 5.11(19) y
N1 C1 C2 C5 -179.63(11) y
C1 C2 C3 C4 -0.33(13) y
C5 C2 C3 C4 179.82(11) y
C1 N1 C4 C3 0.32(13) y
C1 N1 C4 C11 -178.90(10) y
C2 C3 C4 N1 0.01(13) y
C2 C3 C4 C11 179.19(11) y
C3 C2 C5 C10 32.80(18) y
C1 C2 C5 C10 -147.03(12) y
C3 C2 C5 C6 -145.61(13) y
C1 C2 C5 C6 34.57(18) y
C10 C5 C6 C7 1.84(18) y
C2 C5 C6 C7 -179.73(12) y
C5 C6 C7 C8 -0.6(2) y
C6 C7 C8 C9 -1.0(2) y
C7 C8 C9 C10 1.5(2) y
C8 C9 C10 C5 -0.3(2) y
C6 C5 C10 C9 -1.39(18) y
C2 C5 C10 C9 -179.83(11) y
N1 C4 C11 C16 -165.93(11) y
C3 C4 C11 C16 15.02(18) y
N1 C4 C11 C12 16.18(18) y
C3 C4 C11 C12 -162.87(12) y
C32 O1 C12 C13 -6.08(18) y
C32 O1 C12 C11 172.75(11) y
C16 C11 C12 O1 -179.88(10) y
C4 C11 C12 O1 -1.97(17) y
C16 C11 C12 C13 -1.02(18) y
C4 C11 C12 C13 176.89(11) y
O1 C12 C13 C14 178.88(12) y
C11 C12 C13 C14 0.09(19) y
C12 C13 C14 C15 0.4(2) y
C13 C14 C15 C16 -0.01(19) y
C14 C15 C16 C11 -0.97(19) y
C12 C11 C16 C15 1.47(18) y
C4 C11 C16 C15 -176.52(11) y
C1 N2 C17 N3 2.63(18) y
C1 N2 C17 C18 -175.58(11) y
C20 N3 C17 N2 -177.94(11) y
C20 N3 C17 C18 0.49(13) y
N2 C17 C18 C19 176.79(11) y
N3 C17 C18 C19 -1.65(13) y
N2 C17 C18 C21 -1.52(19) y
N3 C17 C18 C21 -179.96(11) y
C21 C18 C19 C20 -179.69(11) y
C17 C18 C19 C20 2.03(13) y
C17 N3 C20 C19 0.84(13) y
C17 N3 C20 C27 -179.32(10) y
C18 C19 C20 N3 -1.93(14) y
C18 C19 C20 C27 178.24(11) y
C19 C18 C21 C22 158.40(13) y
C17 C18 C21 C22 -23.68(19) y
C19 C18 C21 C26 -22.38(19) y
C17 C18 C21 C26 155.54(12) y
C26 C21 C22 C23 -2.10(18) y
C18 C21 C22 C23 177.13(12) y
C21 C22 C23 C24 -0.1(2) y
C22 C23 C24 C25 2.0(2) y
C23 C24 C25 C26 -1.7(2) y
C24 C25 C26 C21 -0.5(2) y
C22 C21 C26 C25 2.38(18) y
C18 C21 C26 C25 -176.88(12) y
C31 N4 C27 C28 -2.43(18) y
C31 N4 C27 C20 174.99(11) y
N3 C20 C27 N4 -164.70(11) y
C19 C20 C27 N4 15.11(18) y
N3 C20 C27 C28 12.79(17) y
C19 C20 C27 C28 -167.40(12) y
N4 C27 C28 C29 1.35(19) y
C20 C27 C28 C29 -175.99(12) y
C27 C28 C29 C30 0.94(19) y
C28 C29 C30 C31 -2.00(19) y
C27 N4 C31 C30 1.29(19) y
C29 C30 C31 N4 0.9(2) y
